data_4076702
loop_
_publ_author_name
'Chen, Guizhu'
'Deng, Mingli'
'Lee, Chee Keong'
'Leong, Weng Kee'

_publ_section_title
;
 Nucleophilic Addition Reactions of the Osmium&#x2212;Antimony Cluster
 (\m-H)Os3(CO)9(\m3-C6H4)(\m-SbPh2):&#x00A0; Orthometalation of
 Triphenylphosphine at Ambient Temperature
;
_journal_issue 6
_journal_name_full Organometallics
_journal_page_first 1227
_journal_paper_doi 10.1021/om010959a
_journal_volume 21
_journal_year 2002
_chemical_formula_sum 'C45 H30 O9 Os3 P Sb'
_chemical_formula_weight 1438.01
_chemical_name_systematic
; 
 ? 
;
_space_group_IT_number 14
_symmetry_space_group_name_Hall '-P 2ybc'
_symmetry_space_group_name_H-M 'P 1 21/c 1'
_atom_sites_solution_hydrogens geom
_atom_sites_solution_primary direct
_atom_sites_solution_secondary difmap
_audit_creation_method SHELXL-97
_cell_angle_alpha 90.00
_cell_angle_beta 106.4270(10)
_cell_angle_gamma 90.00
_cell_formula_units_Z 4
_cell_length_a 13.1280(2)
_cell_length_b 18.9541(2)
_cell_length_c 18.533
_cell_measurement_reflns_used 7021
_cell_measurement_temperature 293(2)
_cell_volume 4423.32(9)
_computing_structure_refinement 'SHELXL-97 (Sheldrick, 1997)'
_computing_structure_solution 'SHELXS-97 (Sheldrick, 1990)'
_diffrn_ambient_temperature 293(2)
_diffrn_measured_fraction_theta_full 0.902
_diffrn_measured_fraction_theta_max 0.902
_diffrn_radiation_monochromator graphite
_diffrn_radiation_source 'fine-focus sealed tube'
_diffrn_radiation_type MoK\a
_diffrn_radiation_wavelength 0.71073
_diffrn_reflns_av_R_equivalents 0.0360
_diffrn_reflns_av_sigmaI/netI 0.0427
_diffrn_reflns_limit_h_max 17
_diffrn_reflns_limit_h_min -18
_diffrn_reflns_limit_k_max 25
_diffrn_reflns_limit_k_min 0
_diffrn_reflns_limit_l_max 24
_diffrn_reflns_limit_l_min 0
_diffrn_reflns_number 28891
_diffrn_reflns_theta_full 29.31
_diffrn_reflns_theta_max 29.31
_diffrn_reflns_theta_min 2.01
_exptl_absorpt_coefficient_mu 9.283
_exptl_absorpt_correction_T_max 0.189284
_exptl_absorpt_correction_T_min 0.100457
_exptl_absorpt_correction_type SADABS
_exptl_crystal_colour Yellow
_exptl_crystal_density_diffrn 2.159
_exptl_crystal_density_method 'not measured'
_exptl_crystal_description Block
_exptl_crystal_F_000 2664
_exptl_crystal_size_max 0.430
_exptl_crystal_size_mid 0.390
_exptl_crystal_size_min 0.160
_refine_diff_density_max 1.722
_refine_diff_density_min -1.572
_refine_diff_density_rms 0.196
_refine_ls_extinction_method none
_refine_ls_goodness_of_fit_ref 1.149
_refine_ls_hydrogen_treatment mixed
_refine_ls_matrix_type full
_refine_ls_number_parameters 548
_refine_ls_number_reflns 10920
_refine_ls_number_restraints 6
_refine_ls_restrained_S_all 1.151
_refine_ls_R_factor_all 0.0716
_refine_ls_R_factor_gt 0.0457
_refine_ls_shift/su_max 0.020
_refine_ls_shift/su_mean 0.001
_refine_ls_structure_factor_coef Fsqd
_refine_ls_weighting_details 'calc w=1/[\s^2^(Fo^2^)+(0.0381P)^2^+18.6500P] where P=(Fo^2^+2Fc^2^)/3'
_refine_ls_weighting_scheme calc
_refine_ls_wR_factor_gt 0.0986
_refine_ls_wR_factor_ref 0.1110
_reflns_number_gt 8323
_reflns_number_total 10920
_reflns_threshold_expression >2sigma(I)
_cod_data_source_file om010959a.cif
_cod_data_source_block cz30
_cod_original_cell_volume 4423.41(8)
_cod_database_code 4076702

loop_
_symmetry_equiv_pos_as_xyz
'x, y, z'
'-x, y+1/2, -z+1/2'
'-x, -y, -z'
'x, -y-1/2, z-1/2'

loop_
_atom_site_label
_atom_site_type_symbol
_atom_site_fract_x
_atom_site_fract_y
_atom_site_fract_z
_atom_site_U_iso_or_equiv
_atom_site_adp_type
_atom_site_occupancy
_atom_site_symmetry_multiplicity
_atom_site_calc_flag
_atom_site_refinement_flags
_atom_site_disorder_assembly
_atom_site_disorder_group
Os1 Os 0.76198(8) 1.37390(5) 0.58599(6) 0.03587(15) Uani 0.878(3) 1 d PD A 1
Os2 Os 0.73613(3) 1.26214(2) 0.71143(2) 0.04056(10) Uani 0.878(3) 1 d PD A 1
Os3 Os 0.56318(6) 1.31330(3) 0.47804(4) 0.04629(15) Uani 0.878(3) 1 d PD A 1
Sb4 Sb 0.59506(12) 1.21684(5) 0.58729(8) 0.0439(2) Uani 0.878(3) 1 d PD A 1
P1 P 0.90242(16) 1.44075(10) 0.66413(11) 0.0390(5) Uani 1 1 d . A 1
O11 O 0.8274(7) 1.4079(5) 0.4464(4) 0.092(3) Uani 1 1 d . A 1
O12 O 0.6264(7) 1.5072(4) 0.5759(6) 0.103(3) Uani 1 1 d . A 1
O21 O 0.5610(7) 1.3297(6) 0.7733(5) 0.105(3) Uani 1 1 d . A 1
O22 O 0.7352(8) 1.1216(4) 0.7889(5) 0.102(3) Uani 1 1 d . A 1
O23 O 0.9338(6) 1.2921(4) 0.8429(4) 0.073(2) Uani 1 1 d . A 1
O31 O 0.5682(7) 1.4382(5) 0.3744(5) 0.096(3) Uani 1 1 d . A 1
O32 O 0.3712(7) 1.2385(6) 0.3722(6) 0.128(4) Uani 1 1 d . A 1
O33 O 0.4426(7) 1.3917(5) 0.5742(6) 0.103(3) Uani 1 1 d . A 1
O34 O 0.7306(6) 1.2333(5) 0.4205(4) 0.081(2) Uani 1 1 d . A 1
C11 C 0.8029(8) 1.3965(5) 0.5007(6) 0.060(2) Uani 1 1 d . A 1
C12 C 0.6750(8) 1.4569(5) 0.5805(6) 0.060(2) Uani 1 1 d . A 1
C21 C 0.6251(9) 1.3033(5) 0.7519(6) 0.061(2) Uani 1 1 d . A 1
C22 C 0.7375(8) 1.1737(5) 0.7593(6) 0.062(2) Uani 1 1 d . A 1
C23 C 0.8615(8) 1.2853(5) 0.7936(5) 0.055(2) Uani 1 1 d . A 1
C31 C 0.5662(9) 1.3917(7) 0.4139(6) 0.071(3) Uani 1 1 d . A 1
C32 C 0.4425(9) 1.2652(8) 0.4126(7) 0.089(4) Uani 1 1 d . A 1
C33 C 0.4878(8) 1.3634(5) 0.5380(6) 0.062(2) Uani 1 1 d . A 1
C34 C 0.6713(8) 1.2625(5) 0.4436(5) 0.058(2) Uani 1 1 d . A 1
C101 C 0.8521(6) 1.2776(5) 0.5930(5) 0.050(2) Uani 1 1 d . A 1
C102 C 0.8429(7) 1.2295(4) 0.6507(5) 0.052(2) Uani 1 1 d . A 1
C103 C 0.9019(8) 1.1678(5) 0.6609(6) 0.061(2) Uani 1 1 d . A 1
H10A H 0.8969 1.1370 0.6988 0.073 Uiso 1 1 calc R A 1
C104 C 0.9661(9) 1.1503(6) 0.6186(7) 0.077(3) Uani 1 1 d . A 1
H10B H 1.0058 1.1090 0.6285 0.093 Uiso 1 1 calc R A 1
C105 C 0.9732(9) 1.1952(6) 0.5586(7) 0.079(3) Uani 1 1 d . A 1
H10C H 1.0133 1.1817 0.5268 0.094 Uiso 1 1 calc R A 1
C106 C 0.9187(7) 1.2607(5) 0.5478(6) 0.060(2) Uani 1 1 d . A 1
H10D H 0.9269 1.2921 0.5113 0.072 Uiso 1 1 calc R A 1
C111 C 0.8955(6) 1.5335(4) 0.6342(5) 0.0439(18) Uani 1 1 d . A 1
C112 C 0.8868(9) 1.5876(5) 0.6800(6) 0.071(3) Uani 1 1 d . A 1
H11A H 0.8881 1.5778 0.7295 0.085 Uiso 1 1 calc R A 1
C113 C 0.8760(12) 1.6572(6) 0.6553(8) 0.097(4) Uani 1 1 d . A 1
H11B H 0.8688 1.6934 0.6875 0.116 Uiso 1 1 calc R A 1
C114 C 0.8762(11) 1.6719(6) 0.5833(8) 0.089(4) Uani 1 1 d . A 1
H11C H 0.8692 1.7183 0.5664 0.107 Uiso 1 1 calc R A 1
C115 C 0.8862(10) 1.6202(6) 0.5366(7) 0.083(4) Uani 1 1 d . A 1
H11D H 0.8866 1.6309 0.4877 0.099 Uiso 1 1 calc R A 1
C116 C 0.8957(9) 1.5513(5) 0.5610(6) 0.068(3) Uani 1 1 d . A 1
H11E H 0.9025 1.5158 0.5280 0.082 Uiso 1 1 calc R A 1
C121 C 1.0396(6) 1.4156(4) 0.6699(4) 0.0438(18) Uani 1 1 d . A 1
C122 C 1.1148(7) 1.4636(5) 0.6608(6) 0.060(2) Uani 1 1 d . A 1
H12A H 1.0947 1.5099 0.6477 0.073 Uiso 1 1 calc R A 1
C123 C 1.2197(8) 1.4434(6) 0.6708(7) 0.079(3) Uani 1 1 d . A 1
H12B H 1.2688 1.4756 0.6628 0.095 Uiso 1 1 calc R A 1
C124 C 1.2503(8) 1.3754(6) 0.6927(7) 0.079(3) Uani 1 1 d . A 1
H12C H 1.3204 1.3617 0.6998 0.095 Uiso 1 1 calc R A 1
C125 C 1.1785(8) 1.3287(6) 0.7039(7) 0.075(3) Uani 1 1 d . A 1
H12D H 1.2002 1.2830 0.7192 0.090 Uiso 1 1 calc R A 1
C126 C 1.0732(7) 1.3475(5) 0.6932(5) 0.055(2) Uani 1 1 d . A 1
H12E H 1.0251 1.3147 0.7015 0.066 Uiso 1 1 calc R A 1
C131 C 0.9067(7) 1.4485(4) 0.7641(5) 0.0469(19) Uani 1 1 d . A 1
C132 C 1.0036(9) 1.4476(5) 0.8203(5) 0.066(3) Uani 1 1 d . A 1
H13A H 1.0677 1.4453 0.8084 0.079 Uiso 1 1 calc R A 1
C133 C 1.0005(11) 1.4503(6) 0.8957(6) 0.082(3) Uani 1 1 d . A 1
H13B H 1.0639 1.4493 0.9342 0.098 Uiso 1 1 calc R A 1
C134 C 0.9064(13) 1.4543(6) 0.9135(7) 0.088(4) Uani 1 1 d . A 1
H13C H 0.9059 1.4555 0.9635 0.106 Uiso 1 1 calc R A 1
C135 C 0.8134(12) 1.4567(6) 0.8574(7) 0.085(4) Uani 1 1 d . A 1
H13D H 0.7496 1.4606 0.8696 0.102 Uiso 1 1 calc R A 1
C136 C 0.8119(9) 1.4534(5) 0.7830(6) 0.064(3) Uani 1 1 d . A 1
H13E H 0.7476 1.4545 0.7455 0.077 Uiso 1 1 calc R A 1
C411 C 0.6251(7) 1.1128(5) 0.5501(6) 0.062(3) Uani 1 1 d . A 1
C412 C 0.6796(9) 1.0630(6) 0.5988(8) 0.091(4) Uani 1 1 d . A 1
H41A H 0.7093 1.0748 0.6491 0.109 Uiso 1 1 calc R A 1
C413 C 0.6917(10) 0.9931(8) 0.5740(11) 0.114(5) Uani 1 1 d . A 1
H41B H 0.7272 0.9584 0.6073 0.137 Uiso 1 1 calc R A 1
C414 C 0.6488(12) 0.9794(8) 0.4991(11) 0.109(5) Uani 1 1 d . A 1
H41C H 0.6581 0.9346 0.4814 0.131 Uiso 1 1 calc R A 1
C415 C 0.5940(13) 1.0271(9) 0.4497(9) 0.102(5) Uani 1 1 d . A 1
H41D H 0.5641 1.0156 0.3994 0.122 Uiso 1 1 calc R A 1
C416 C 0.5837(10) 1.0936(7) 0.4763(7) 0.089(4) Uani 1 1 d . A 1
H41E H 0.5468 1.1273 0.4425 0.107 Uiso 1 1 calc R A 1
C421 C 0.4501(7) 1.1898(5) 0.6143(6) 0.057(2) Uani 1 1 d . A 1
C422 C 0.4569(9) 1.1442(7) 0.6747(7) 0.085(4) Uani 1 1 d . A 1
H42A H 0.5220 1.1259 0.7022 0.102 Uiso 1 1 calc R A 1
C423 C 0.3642(12) 1.1267(8) 0.6931(8) 0.099(4) Uani 1 1 d . A 1
H42B H 0.3686 1.0972 0.7340 0.119 Uiso 1 1 calc R A 1
C424 C 0.2684(11) 1.1513(7) 0.6534(9) 0.094(4) Uani 1 1 d . A 1
H42C H 0.2073 1.1385 0.6661 0.113 Uiso 1 1 calc R A 1
C425 C 0.2629(10) 1.1953(7) 0.5945(9) 0.103(5) Uani 1 1 d . A 1
H42D H 0.1974 1.2127 0.5664 0.124 Uiso 1 1 calc R A 1
C426 C 0.3552(9) 1.2146(6) 0.5759(8) 0.081(3) Uani 1 1 d . A 1
H42E H 0.3503 1.2453 0.5359 0.097 Uiso 1 1 calc R A 1
H12 H 0.733(6) 1.3524(4) 0.675(2) 0.050 Uiso 1 1 d D B 1
Os10 Os 0.7506(7) 1.3815(5) 0.5938(5) 0.03587(15) Uani 0.12 1 d PD A 2
Os20 Os 0.7808(2) 1.24165(15) 0.69888(15) 0.04056(10) Uani 0.12 1 d PD A 2
Os30 Os 0.5714(5) 1.2935(3) 0.4819(4) 0.04629(15) Uani 0.12 1 d PD A 2
Sb40 Sb 0.6032(10) 1.2013(6) 0.5960(7) 0.0439(2) Uani 0.12 1 d PD A 2

loop_
_atom_site_aniso_label
_atom_site_aniso_U_11
_atom_site_aniso_U_22
_atom_site_aniso_U_33
_atom_site_aniso_U_23
_atom_site_aniso_U_13
_atom_site_aniso_U_12
Os1 0.0352(3) 0.0343(3) 0.0386(3) 0.0008(2) 0.01117(18) -0.0005(2)
Os2 0.0462(2) 0.0389(2) 0.03813(19) 0.00095(14) 0.01441(15) -0.00413(16)
Os3 0.0416(2) 0.0517(4) 0.0432(2) -0.0021(3) 0.00813(17) -0.0040(3)
Sb4 0.0437(4) 0.0412(7) 0.0479(5) -0.0051(4) 0.0146(3) -0.0077(5)
P1 0.0399(10) 0.0322(10) 0.0447(11) 0.0018(8) 0.0117(9) -0.0030(8)
O11 0.111(7) 0.109(7) 0.070(5) -0.003(4) 0.050(5) -0.032(5)
O12 0.075(5) 0.056(5) 0.166(9) 0.004(5) 0.015(6) 0.022(4)
O21 0.089(6) 0.160(9) 0.074(6) -0.007(6) 0.035(5) 0.007(6)
O22 0.144(8) 0.066(5) 0.095(6) 0.035(4) 0.029(6) -0.019(5)
O23 0.077(5) 0.059(4) 0.066(4) 0.000(3) -0.008(4) 0.000(4)
O31 0.098(6) 0.104(7) 0.092(6) 0.046(5) 0.035(5) 0.026(5)
O32 0.071(6) 0.176(10) 0.114(8) -0.042(7) -0.011(5) -0.036(6)
O33 0.100(7) 0.078(6) 0.157(9) -0.008(6) 0.077(7) 0.007(5)
O34 0.073(5) 0.102(6) 0.073(5) -0.027(4) 0.030(4) -0.006(4)
C11 0.057(5) 0.066(6) 0.058(6) -0.001(5) 0.019(5) -0.017(5)
C12 0.055(5) 0.048(5) 0.073(6) -0.001(5) 0.010(5) -0.002(4)
C21 0.066(6) 0.061(6) 0.055(6) 0.001(5) 0.017(5) -0.001(5)
C22 0.076(7) 0.046(5) 0.061(6) 0.006(4) 0.013(5) -0.012(5)
C23 0.066(6) 0.047(5) 0.046(5) 0.008(4) 0.005(4) -0.012(4)
C31 0.067(7) 0.092(8) 0.052(6) 0.003(6) 0.015(5) 0.014(6)
C32 0.056(6) 0.123(11) 0.077(8) -0.024(7) 0.002(6) -0.023(7)
C33 0.049(5) 0.058(6) 0.083(7) -0.003(5) 0.027(5) -0.007(4)
C34 0.061(6) 0.067(6) 0.048(5) -0.011(4) 0.021(4) -0.006(5)
C101 0.037(4) 0.050(5) 0.059(5) -0.005(4) 0.009(4) -0.005(3)
C102 0.051(5) 0.045(5) 0.050(5) -0.001(4) -0.002(4) -0.007(4)
C103 0.055(5) 0.054(6) 0.070(6) 0.007(5) 0.013(5) -0.006(4)
C104 0.067(7) 0.052(6) 0.111(10) 0.004(6) 0.024(7) 0.015(5)
C105 0.065(7) 0.079(8) 0.101(9) -0.035(7) 0.038(6) 0.008(6)
C106 0.055(5) 0.067(6) 0.062(6) -0.013(5) 0.021(5) -0.002(5)
C111 0.041(4) 0.030(4) 0.057(5) -0.001(3) 0.007(4) -0.005(3)
C112 0.105(9) 0.040(5) 0.066(6) -0.006(4) 0.020(6) -0.007(5)
C113 0.150(13) 0.037(6) 0.102(10) -0.016(6) 0.036(9) -0.001(7)
C114 0.104(10) 0.052(7) 0.099(10) 0.022(7) 0.009(8) -0.007(6)
C115 0.111(10) 0.048(6) 0.076(7) 0.016(5) 0.005(7) -0.022(6)
C116 0.097(8) 0.046(5) 0.061(6) 0.000(4) 0.019(6) -0.014(5)
C121 0.044(4) 0.047(5) 0.042(4) -0.008(3) 0.015(3) -0.002(3)
C122 0.052(5) 0.048(5) 0.083(7) 0.009(5) 0.021(5) -0.006(4)
C123 0.046(5) 0.075(7) 0.120(10) 0.009(7) 0.031(6) -0.013(5)
C124 0.046(5) 0.074(7) 0.122(10) -0.001(7) 0.031(6) -0.005(5)
C125 0.048(5) 0.058(6) 0.116(9) 0.000(6) 0.016(6) 0.007(5)
C126 0.051(5) 0.047(5) 0.063(6) 0.001(4) 0.010(4) -0.004(4)
C131 0.060(5) 0.036(4) 0.046(5) -0.006(3) 0.017(4) -0.007(4)
C132 0.089(7) 0.056(6) 0.047(5) -0.009(4) 0.012(5) -0.005(5)
C133 0.111(10) 0.080(8) 0.044(6) -0.012(5) 0.004(6) -0.010(7)
C134 0.154(13) 0.072(8) 0.056(7) -0.017(6) 0.057(8) -0.026(8)
C135 0.122(11) 0.069(7) 0.081(8) -0.016(6) 0.058(8) 0.000(7)
C136 0.084(7) 0.051(5) 0.067(6) -0.008(5) 0.037(6) -0.005(5)
C411 0.042(5) 0.058(6) 0.092(8) -0.028(5) 0.027(5) -0.014(4)
C412 0.070(7) 0.061(7) 0.130(11) -0.036(7) 0.009(7) 0.001(6)
C413 0.069(8) 0.084(9) 0.175(16) -0.041(10) 0.012(9) 0.007(7)
C414 0.088(10) 0.086(10) 0.171(17) -0.057(11) 0.068(11) -0.025(8)
C415 0.115(12) 0.108(11) 0.107(11) -0.043(9) 0.070(10) -0.044(9)
C416 0.105(10) 0.082(8) 0.099(9) -0.044(7) 0.059(8) -0.029(7)
C421 0.053(5) 0.050(5) 0.076(6) -0.013(5) 0.032(5) -0.012(4)
C422 0.064(7) 0.101(9) 0.097(9) 0.004(7) 0.034(6) -0.023(6)
C423 0.099(10) 0.104(10) 0.110(11) 0.004(8) 0.055(9) -0.031(8)
C424 0.078(9) 0.073(8) 0.154(13) 0.003(8) 0.071(9) -0.010(6)
C425 0.065(8) 0.092(9) 0.171(15) 0.026(10) 0.063(9) 0.020(7)
C426 0.063(7) 0.071(7) 0.118(10) 0.012(7) 0.042(7) -0.004(5)
Os10 0.0352(3) 0.0343(3) 0.0386(3) 0.0008(2) 0.01117(18) -0.0005(2)
Os20 0.0462(2) 0.0389(2) 0.03813(19) 0.00095(14) 0.01441(15) -0.00413(16)
Os30 0.0416(2) 0.0517(4) 0.0432(2) -0.0021(3) 0.00813(17) -0.0040(3)
Sb40 0.0437(4) 0.0412(7) 0.0479(5) -0.0051(4) 0.0146(3) -0.0077(5)

loop_
_atom_type_symbol
_atom_type_description
_atom_type_scat_dispersion_real
_atom_type_scat_dispersion_imag
_atom_type_scat_source
C C 0.0033 0.0016 'International Tables Vol C Tables 4.2.6.8 and 6.1.1.4'
H H 0.0000 0.0000 'International Tables Vol C Tables 4.2.6.8 and 6.1.1.4'
O O 0.0106 0.0060 'International Tables Vol C Tables 4.2.6.8 and 6.1.1.4'
P P 0.1023 0.0942 'International Tables Vol C Tables 4.2.6.8 and 6.1.1.4'
Sb Sb -0.5866 1.5461 'International Tables Vol C Tables 4.2.6.8 and 6.1.1.4'
Os Os -1.2165 7.6030 'International Tables Vol C Tables 4.2.6.8 and 6.1.1.4'

loop_
_geom_angle_atom_site_label_1
_geom_angle_atom_site_label_2
_geom_angle_atom_site_label_3
_geom_angle
C11 Os1 C12 94.4(5)
C11 Os1 C101 87.8(4)
C12 Os1 C101 176.8(4)
C11 Os1 P1 92.0(3)
C12 Os1 P1 86.7(3)
C101 Os1 P1 95.6(2)
C11 Os1 Os3 85.9(3)
C12 Os1 Os3 83.6(3)
C101 Os1 Os3 94.3(2)
P1 Os1 Os3 169.84(6)
C11 Os1 Os2 151.3(3)
C12 Os1 Os2 113.0(3)
C101 Os1 Os2 64.5(2)
P1 Os1 Os2 97.64(6)
Os3 Os1 Os2 88.88(3)
C22 Os2 C23 86.5(4)
C22 Os2 C21 94.7(4)
C23 Os2 C21 99.5(4)
C22 Os2 C102 94.0(4)
C23 Os2 C102 86.6(4)
C21 Os2 C102 169.6(4)
C22 Os2 Sb4 91.8(3)
C23 Os2 Sb4 167.8(3)
C21 Os2 Sb4 92.8(3)
C102 Os2 Sb4 81.4(2)
C22 Os2 Os1 158.0(3)
C23 Os2 Os1 100.2(3)
C21 Os2 Os1 104.6(3)
C102 Os2 Os1 65.8(2)
Sb4 Os2 Os1 77.18(3)
C31 Os3 C32 97.7(5)
C31 Os3 C33 94.6(4)
C32 Os3 C33 97.6(5)
C31 Os3 C34 92.0(4)
C32 Os3 C34 96.0(5)
C33 Os3 C34 164.0(4)
C31 Os3 Sb4 167.8(3)
C32 Os3 Sb4 94.5(4)
C33 Os3 Sb4 84.1(3)
C34 Os3 Sb4 86.4(3)
C31 Os3 Os1 87.2(3)
C32 Os3 Os1 174.1(4)
C33 Os3 Os1 85.4(3)
C34 Os3 Os1 80.4(3)
Sb4 Os3 Os1 80.68(4)
C421 Sb4 C411 96.3(3)
C421 Sb4 Os2 108.7(3)
C411 Sb4 Os2 115.2(3)
C421 Sb4 Os3 112.2(3)
C411 Sb4 Os3 112.7(3)
Os2 Sb4 Os3 110.90(5)
C121 P1 C111 103.3(4)
C121 P1 C131 102.2(4)
C111 P1 C131 102.2(4)
C121 P1 Os1 118.6(3)
C111 P1 Os1 111.4(3)
C131 P1 Os1 117.1(3)
O11 C11 Os1 177.3(9)
O12 C12 Os1 177.2(10)
O21 C21 Os2 177.0(10)
O22 C22 Os2 177.4(11)
O23 C23 Os2 173.3(8)
O31 C31 Os3 178.9(10)
O32 C32 Os3 177.7(14)
O33 C33 Os3 178.4(9)
O34 C34 Os3 176.8(9)
C106 C101 C102 119.7(8)
C106 C101 Os1 125.3(7)
C102 C101 Os1 114.9(6)
C103 C102 C101 118.3(9)
C103 C102 Os2 127.0(7)
C101 C102 Os2 114.6(6)
C104 C103 C102 123.2(10)
C103 C104 C105 119.9(10)
C106 C105 C104 119.5(9)
C101 C106 C105 119.2(10)
C112 C111 C116 116.7(8)
C112 C111 P1 122.6(7)
C116 C111 P1 120.6(6)
C111 C112 C113 121.9(11)
C114 C113 C112 119.2(11)
C115 C114 C113 120.8(11)
C114 C115 C116 120.0(11)
C115 C116 C111 121.4(10)
C122 C121 C126 118.1(8)
C122 C121 P1 122.8(7)
C126 C121 P1 118.6(6)
C121 C122 C123 121.0(9)
C124 C123 C122 119.5(9)
C125 C124 C123 120.1(10)
C124 C125 C126 121.3(10)
C125 C126 C121 119.9(9)
C136 C131 C132 120.3(9)
C136 C131 P1 119.0(7)
C132 C131 P1 120.7(7)
C131 C132 C133 117.6(11)
C134 C133 C132 121.4(11)
C135 C134 C133 119.6(10)
C134 C135 C136 121.3(12)
C135 C136 C131 119.8(11)
C412 C411 C416 117.7(11)
C412 C411 Sb4 122.0(8)
C416 C411 Sb4 120.2(9)
C411 C412 C413 121.1(13)
C414 C413 C412 116.8(16)
C415 C414 C413 123.5(14)
C414 C415 C416 117.5(15)
C411 C416 C415 123.3(15)
C426 C421 C422 118.9(9)
C426 C421 Sb4 122.9(8)
C422 C421 Sb4 118.1(8)
C423 C422 C421 118.7(13)
C424 C423 C422 122.0(13)
C423 C424 C425 118.7(11)
C424 C425 C426 120.3(13)
C421 C426 C425 121.3(12)
Sb40 Os30 Os10 84.6(4)
Os20 Sb40 Os30 106.6(4)

loop_
_geom_bond_atom_site_label_1
_geom_bond_atom_site_label_2
_geom_bond_distance
Os1 C11 1.858(10)
Os1 C12 1.930(10)
Os1 C101 2.159(9)
Os1 P1 2.365(2)
Os1 Os3 3.0298(13)
Os1 Os2 3.2332(12)
Os2 C22 1.895(9)
Os2 C23 1.949(9)
Os2 C21 1.978(11)
Os2 C102 2.123(10)
Os2 Sb4 2.6554(15)
Os3 C31 1.910(12)
Os3 C32 1.930(11)
Os3 C33 1.933(10)
Os3 C34 1.965(10)
Os3 Sb4 2.6717(11)
Sb4 C421 2.162(9)
Sb4 C411 2.163(9)
P1 C121 1.837(8)
P1 C111 1.838(8)
P1 C131 1.844(8)
O11 C11 1.159(11)
O12 C12 1.137(11)
O21 C21 1.142(12)
O22 C22 1.134(11)
O23 C23 1.124(10)
O31 C31 1.152(13)
O32 C32 1.138(13)
O33 C33 1.147(12)
O34 C34 1.133(11)
C101 C106 1.408(13)
C101 C102 1.437(12)
C102 C103 1.385(13)
C103 C104 1.345(15)
C104 C105 1.423(16)
C105 C106 1.419(15)
C111 C112 1.356(12)
C111 C116 1.399(13)
C112 C113 1.392(14)
C113 C114 1.363(17)
C114 C115 1.337(17)
C115 C116 1.376(13)
C121 C122 1.387(11)
C121 C126 1.392(12)
C122 C123 1.390(13)
C123 C124 1.376(15)
C124 C125 1.352(14)
C125 C126 1.386(13)
C131 C136 1.388(13)
C131 C132 1.397(13)
C132 C133 1.411(14)
C133 C134 1.367(18)
C134 C135 1.363(18)
C135 C136 1.374(14)
C411 C412 1.360(16)
C411 C416 1.370(15)
C412 C413 1.427(16)
C413 C414 1.37(2)
C414 C415 1.34(2)
C415 C416 1.374(18)
C421 C426 1.333(15)
C421 C422 1.398(15)
C422 C423 1.393(16)
C423 C424 1.348(19)
C424 C425 1.360(18)
C425 C426 1.400(15)
Os10 Os30 3.138(11)
Os20 Sb40 2.672(12)
Os30 Sb40 2.682(11)
